data_6000163
loop_
_publ_author_name
'Bramnik, K. G.'
'Miehe, G.'
'Ehrenberg, H.'
'Fuess, H.'
'Abakumov, A. M.'
'Shpanchenko, R. V.'
'Pomjakushin, V. Y.'
'Balagurov, A. M.'

_publ_section_title
;
 Preparation, structure, and magnetic studies of a new Sr11Re4O24 double
 oxide
;
_journal_name_full 'Journal of Solid State Chemistry'
_journal_page_first 49
_journal_page_last 55
_journal_paper_doi 10.1006/jssc.1999.8493
_journal_volume 149
_journal_year 2000
_chemical_formula_sum 'O24 Re4 Sr11'
_space_group_name_H-M_alt 'I 41/a'
_cell_angle_alpha 90.000
_cell_angle_beta 90.000
_cell_angle_gamma 90.000
_cell_length_a 11.6779
_cell_length_b 11.6779
_cell_length_c 16.1488
_cell_volume 2202.27
_cod_database_code 6000163

loop_
_atom_site_label
_atom_site_fract_x
_atom_site_fract_y
_atom_site_fract_z
? ? ? ?
